data_7239880
loop_
_publ_author_name
'Zheng, Kang'
'Gao, Sijia'
'Chen, Meishan'
'Li, Ao'
'Wu, Weiwei'
'Qian, Shaosong'
'Pang, Qiuxiang'

_publ_section_title
;
 Color tuning of an active pharmaceutical ingredient through
 cocrystallization: a case study of a metronidazole--pyrogallol cocrystal
;
_journal_issue 8
_journal_name_full CrystEngComm
_journal_page_first 1404
_journal_page_last 1413
_journal_paper_doi 10.1039/C9CE01726G
_journal_volume 22
_journal_year 2020
_chemical_formula_sum 'C12 H15 N3 O6'
_chemical_formula_weight 297.27
_chemical_melting_point 397
_space_group_crystal_system monoclinic
_space_group_IT_number 14
_space_group_name_Hall '-P 2yn'
_space_group_name_H-M_alt 'P 1 21/n 1'
_atom_sites_solution_hydrogens mixed
_audit_creation_method SHELXL-2018/3
_audit_update_record
;
2019-11-29 deposited with the CCDC.	2020-01-06 downloaded from the CCDC.
;
_cell_angle_alpha 90
_cell_angle_beta 101.882(8)
_cell_angle_gamma 90
_cell_formula_units_Z 4
_cell_length_a 7.3992(18)
_cell_length_b 23.598(6)
_cell_length_c 7.8738(19)
_cell_measurement_reflns_used 9246
_cell_measurement_temperature 293(2)
_cell_measurement_theta_max 30.497
_cell_measurement_theta_min 2.590
_cell_volume 1345.4(6)
_computing_structure_refinement 'SHELXL-2018/3 (Sheldrick, 2018)'
_diffrn_ambient_temperature 293(2)
_diffrn_measured_fraction_theta_full 0.995
_diffrn_measured_fraction_theta_max 0.886
_diffrn_measurement_device_type 'CCD area detector'
_diffrn_measurement_method 'phi and omega scans'
_diffrn_radiation_monochromator graphite
_diffrn_radiation_type MoK\a
_diffrn_radiation_wavelength 0.71073
_diffrn_reflns_av_R_equivalents 0.0278
_diffrn_reflns_av_unetI/netI 0.0264
_diffrn_reflns_Laue_measured_fraction_full 0.995
_diffrn_reflns_Laue_measured_fraction_max 0.886
_diffrn_reflns_limit_h_max 10
_diffrn_reflns_limit_h_min -10
_diffrn_reflns_limit_k_max 25
_diffrn_reflns_limit_k_min -33
_diffrn_reflns_limit_l_max 11
_diffrn_reflns_limit_l_min -11
_diffrn_reflns_number 14741
_diffrn_reflns_point_group_measured_fraction_full 0.995
_diffrn_reflns_point_group_measured_fraction_max 0.886
_diffrn_reflns_theta_full 25.242
_diffrn_reflns_theta_max 30.630
_diffrn_reflns_theta_min 2.781
_diffrn_source 'fine-focus sealed tube'
_exptl_absorpt_coefficient_mu 0.119
_exptl_absorpt_correction_T_max 0.7461
_exptl_absorpt_correction_T_min 0.6504
_exptl_absorpt_correction_type multi-scan
_exptl_absorpt_process_details 'SADABS 2014/5'
_exptl_crystal_colour yellow
_exptl_crystal_density_diffrn 1.468
_exptl_crystal_description prism
_exptl_crystal_F_000 624
_exptl_crystal_recrystallization_method 'Re-crystallisation from solvent: Dichloromethane.'
_exptl_crystal_size_max 0.364
_exptl_crystal_size_mid 0.279
_exptl_crystal_size_min 0.224
_refine_diff_density_max 0.255
_refine_diff_density_min -0.205
_refine_diff_density_rms 0.040
_refine_ls_extinction_method none
_refine_ls_goodness_of_fit_ref 1.034
_refine_ls_hydrogen_treatment constr
_refine_ls_matrix_type full
_refine_ls_number_parameters 191
_refine_ls_number_reflns 3683
_refine_ls_number_restraints 0
_refine_ls_restrained_S_all 1.034
_refine_ls_R_factor_all 0.0637
_refine_ls_R_factor_gt 0.0481
_refine_ls_shift/su_max 0.001
_refine_ls_shift/su_mean 0.000
_refine_ls_structure_factor_coef Fsqd
_refine_ls_weighting_details 'w=1/[\s^2^(Fo^2^)+(0.0613P)^2^+0.3391P] where P=(Fo^2^+2Fc^2^)/3'
_refine_ls_weighting_scheme calc
_refine_ls_wR_factor_gt 0.1193
_refine_ls_wR_factor_ref 0.1294
_reflns_Friedel_coverage 0.000
_reflns_number_gt 2901
_reflns_number_total 3683
_reflns_threshold_expression 'I > 2\s(I)'
_cod_data_source_file c9ce01726g2.cif
_cod_data_source_block shelx
_cod_depositor_comments
;Adding full bibliography for 7239880.cif.

 Adding full bibliography for 7239880.cif.
;
_cod_original_sg_symbol_H-M 'P 21/n'
_cod_database_code 7239880
_shelx_shelxl_version_number 2018/3
_shelx_space_group_comment
;
The symmetry employed for this shelxl refinement is uniquely defined
by the following loop, which should always be used as a source of
symmetry information in preference to the above space-group names.
They are only intended as comments.
;
_shelx_estimated_absorpt_t_min 0.958
_shelx_estimated_absorpt_t_max 0.974

loop_
_space_group_symop_operation_xyz
'x, y, z'
'-x+1/2, y+1/2, -z+1/2'
'-x, -y, -z'
'x-1/2, -y-1/2, z-1/2'

loop_
_atom_site_label
_atom_site_type_symbol
_atom_site_fract_x
_atom_site_fract_y
_atom_site_fract_z
_atom_site_U_iso_or_equiv
_atom_site_adp_type
_atom_site_occupancy
_atom_site_site_symmetry_order
_atom_site_calc_flag
_atom_site_refinement_flags_posn
_atom_site_refinement_flags_adp
C1 C 0.76666(17) 0.11431(5) 0.37653(16) 0.0348(3) Uani 1 1 d . .
C2 C 0.80776(19) 0.06356(6) 0.31318(18) 0.0401(3) Uani 1 1 d . .
H2 H 0.875336 0.034849 0.378061 0.048 Uiso 1 1 calc R U
C3 C 0.65031(17) 0.11066(6) 0.10016(16) 0.0363(3) Uani 1 1 d . .
C4 C 0.5512(2) 0.12555(7) -0.07743(18) 0.0526(4) Uani 1 1 d . .
H4A H 0.547222 0.093126 -0.151736 0.079 Uiso 1 1 calc R U
H4B H 0.614551 0.155995 -0.121249 0.079 Uiso 1 1 calc R U
H4C H 0.427573 0.137181 -0.074380 0.079 Uiso 1 1 calc R U
C5 C 0.58738(18) 0.20222(5) 0.24035(18) 0.0390(3) Uani 1 1 d . .
H5A H 0.538785 0.207201 0.344782 0.047 Uiso 1 1 calc R U
H5B H 0.485496 0.206130 0.141508 0.047 Uiso 1 1 calc R U
C6 C 0.7276(2) 0.24791(6) 0.2325(2) 0.0456(3) Uani 1 1 d . .
H6A H 0.669803 0.284694 0.235565 0.055 Uiso 1 1 calc R U
H6B H 0.827216 0.244992 0.333608 0.055 Uiso 1 1 calc R U
N1 N 0.66545(14) 0.14489(4) 0.24008(13) 0.0330(2) Uani 1 1 d . .
N2 N 0.73533(16) 0.06117(5) 0.14118(15) 0.0415(3) Uani 1 1 d . .
N3 N 0.81982(18) 0.13379(5) 0.54874(15) 0.0452(3) Uani 1 1 d . .
O1 O 0.80131(15) 0.24395(5) 0.08054(15) 0.0547(3) Uani 1 1 d . .
H1 H 0.904979 0.223481 0.104607 0.082 Uiso 1 1 d R U
O2 O 0.9038(2) 0.10015(6) 0.65549(15) 0.0724(4) Uani 1 1 d . .
O3 O 0.7832(2) 0.18215(5) 0.58680(15) 0.0696(4) Uani 1 1 d . .
C7 C 0.18948(16) 0.14724(5) 0.29307(17) 0.0347(3) Uani 1 1 d . .
C8 C 0.14914(16) 0.12045(5) 0.13350(16) 0.0332(3) Uani 1 1 d . .
C9 C 0.20030(19) 0.06417(5) 0.11884(17) 0.0383(3) Uani 1 1 d . .
C10 C 0.2880(2) 0.03483(6) 0.2645(2) 0.0481(4) Uani 1 1 d . .
H10 H 0.320754 -0.002932 0.255538 0.058 Uiso 1 1 calc R U
C11 C 0.3267(2) 0.06187(6) 0.42336(19) 0.0496(4) Uani 1 1 d . .
H11 H 0.385796 0.042106 0.521330 0.059 Uiso 1 1 calc R U
C12 C 0.27852(19) 0.11804(6) 0.43853(18) 0.0431(3) Uani 1 1 d . .
H12 H 0.305904 0.136015 0.545881 0.052 Uiso 1 1 calc R U
O4 O 0.13485(15) 0.20258(4) 0.29599(14) 0.0507(3) Uani 1 1 d . .
H4 H 0.200241 0.218505 0.392779 0.076 Uiso 1 1 d R U
O5 O 0.05875(15) 0.15061(4) -0.00707(12) 0.0470(3) Uani 1 1 d . .
H5 H 0.029143 0.126449 -0.099995 0.071 Uiso 1 1 d R U
O6 O 0.15747(17) 0.04276(4) -0.04404(13) 0.0566(3) Uani 1 1 d . .
H6 H 0.203304 0.007422 -0.047610 0.085 Uiso 1 1 d R U

loop_
_atom_site_aniso_label
_atom_site_aniso_U_11
_atom_site_aniso_U_22
_atom_site_aniso_U_33
_atom_site_aniso_U_23
_atom_site_aniso_U_13
_atom_site_aniso_U_12
C1 0.0371(6) 0.0353(6) 0.0315(6) 0.0016(5) 0.0059(5) -0.0014(5)
C2 0.0420(7) 0.0357(7) 0.0409(7) 0.0021(5) 0.0047(5) 0.0031(5)
C3 0.0375(6) 0.0358(6) 0.0347(6) -0.0021(5) 0.0056(5) -0.0003(5)
C4 0.0599(9) 0.0593(9) 0.0343(7) -0.0025(6) 0.0000(6) 0.0063(7)
C5 0.0378(6) 0.0338(6) 0.0457(7) 0.0002(5) 0.0091(5) 0.0060(5)
C6 0.0479(8) 0.0311(6) 0.0569(8) 0.0045(6) 0.0089(6) 0.0038(5)
N1 0.0362(5) 0.0303(5) 0.0326(5) 0.0004(4) 0.0074(4) -0.0001(4)
N2 0.0449(6) 0.0362(6) 0.0422(6) -0.0050(5) 0.0064(5) 0.0027(5)
N3 0.0564(7) 0.0460(7) 0.0324(5) 0.0000(5) 0.0073(5) -0.0026(5)
O1 0.0516(6) 0.0510(6) 0.0644(7) 0.0289(5) 0.0182(5) 0.0157(5)
O2 0.1042(10) 0.0675(8) 0.0360(6) 0.0048(5) -0.0079(6) 0.0171(7)
O3 0.1137(11) 0.0489(7) 0.0432(6) -0.0109(5) 0.0092(6) 0.0064(7)
C7 0.0301(6) 0.0320(6) 0.0413(6) -0.0062(5) 0.0060(5) 0.0003(5)
C8 0.0331(6) 0.0301(6) 0.0356(6) 0.0000(5) 0.0052(5) 0.0006(4)
C9 0.0449(7) 0.0312(6) 0.0377(6) -0.0052(5) 0.0057(5) 0.0002(5)
C10 0.0602(9) 0.0299(6) 0.0501(8) 0.0006(6) 0.0017(7) 0.0076(6)
C11 0.0573(9) 0.0445(8) 0.0410(7) 0.0059(6) -0.0034(6) 0.0051(6)
C12 0.0435(7) 0.0468(8) 0.0360(6) -0.0077(6) 0.0009(5) 0.0011(6)
O4 0.0520(6) 0.0380(5) 0.0551(6) -0.0166(4) -0.0052(5) 0.0122(4)
O5 0.0628(6) 0.0355(5) 0.0377(5) 0.0001(4) -0.0016(4) 0.0090(4)
O6 0.0866(8) 0.0364(5) 0.0408(5) -0.0104(4) -0.0008(5) 0.0133(5)

loop_
_atom_type_symbol
_atom_type_description
_atom_type_scat_dispersion_real
_atom_type_scat_dispersion_imag
_atom_type_scat_source
C C 0.0033 0.0016 'International Tables Vol C Tables 4.2.6.8 and 6.1.1.4'
H H 0.0000 0.0000 'International Tables Vol C Tables 4.2.6.8 and 6.1.1.4'
N N 0.0061 0.0033 'International Tables Vol C Tables 4.2.6.8 and 6.1.1.4'
O O 0.0106 0.0060 'International Tables Vol C Tables 4.2.6.8 and 6.1.1.4'

loop_
_geom_angle_atom_site_label_1
_geom_angle_atom_site_label_2
_geom_angle_atom_site_label_3
_geom_angle
C2 C1 N1 107.60(11)
C2 C1 N3 127.09(12)
N1 C1 N3 125.29(12)
N2 C2 C1 109.45(12)
N2 C2 H2 125.3
C1 C2 H2 125.3
N2 C3 N1 111.71(11)
N2 C3 C4 123.59(12)
N1 C3 C4 124.70(12)
C3 C4 H4A 109.5
C3 C4 H4B 109.5
H4A C4 H4B 109.5
C3 C4 H4C 109.5
H4A C4 H4C 109.5
H4B C4 H4C 109.5
N1 C5 C6 112.60(11)
N1 C5 H5A 109.1
C6 C5 H5A 109.1
N1 C5 H5B 109.1
C6 C5 H5B 109.1
H5A C5 H5B 107.8
O1 C6 C5 112.08(12)
O1 C6 H6A 109.2
C5 C6 H6A 109.2
O1 C6 H6B 109.2
C5 C6 H6B 109.2
H6A C6 H6B 107.9
C3 N1 C1 105.22(10)
C3 N1 C5 125.72(11)
C1 N1 C5 129.05(11)
C3 N2 C2 106.01(11)
O3 N3 O2 122.77(13)
O3 N3 C1 120.52(12)
O2 N3 C1 116.71(13)
C6 O1 H1 108.7
O4 C7 C12 123.63(12)
O4 C7 C8 116.24(11)
C12 C7 C8 120.12(12)
O5 C8 C7 118.36(11)
O5 C8 C9 121.65(11)
C7 C8 C9 119.99(11)
O6 C9 C10 125.27(12)
O6 C9 C8 114.84(12)
C10 C9 C8 119.90(12)
C11 C10 C9 119.65(13)
C11 C10 H10 120.2
C9 C10 H10 120.2
C10 C11 C12 120.77(13)
C10 C11 H11 119.6
C12 C11 H11 119.6
C7 C12 C11 119.55(12)
C7 C12 H12 120.2
C11 C12 H12 120.2
C7 O4 H4 107.7
C8 O5 H5 108.6
C9 O6 H6 111.0

loop_
_geom_bond_atom_site_label_1
_geom_bond_atom_site_label_2
_geom_bond_distance
C1 C2 1.3556(19)
C1 N1 1.3801(16)
C1 N3 1.4089(17)
C2 N2 1.3512(18)
C2 H2 0.9300
C3 N2 1.3344(17)
C3 N1 1.3520(16)
C3 C4 1.4813(19)
C4 H4A 0.9600
C4 H4B 0.9600
C4 H4C 0.9600
C5 N1 1.4713(16)
C5 C6 1.506(2)
C5 H5A 0.9700
C5 H5B 0.9700
C6 O1 1.4164(19)
C6 H6A 0.9700
C6 H6B 0.9700
N3 O3 1.2242(17)
N3 O2 1.2279(17)
O1 H1 0.8931
C7 O4 1.3686(15)
C7 C12 1.3820(19)
C7 C8 1.3831(17)
C8 O5 1.3689(15)
C8 C9 1.3922(17)
C9 O6 1.3539(16)
C9 C10 1.3816(19)
C10 C11 1.381(2)
C10 H10 0.9300
C11 C12 1.384(2)
C11 H11 0.9300
C12 H12 0.9300
O4 H4 0.8968
O5 H5 0.9178
O6 H6 0.9028

loop_
_geom_torsion_atom_site_label_1
_geom_torsion_atom_site_label_2
_geom_torsion_atom_site_label_3
_geom_torsion_atom_site_label_4
_geom_torsion
N1 C1 C2 N2 -0.12(15)
N3 C1 C2 N2 -178.68(13)
N1 C5 C6 O1 60.13(15)
N2 C3 N1 C1 -0.04(15)
C4 C3 N1 C1 179.67(13)
N2 C3 N1 C5 -179.81(11)
C4 C3 N1 C5 -0.1(2)
C2 C1 N1 C3 0.10(14)
N3 C1 N1 C3 178.69(12)
C2 C1 N1 C5 179.86(12)
N3 C1 N1 C5 -1.5(2)
C6 C5 N1 C3 -98.59(15)
C6 C5 N1 C1 81.70(16)
N1 C3 N2 C2 -0.03(15)
C4 C3 N2 C2 -179.74(13)
C1 C2 N2 C3 0.09(16)
C2 C1 N3 O3 175.32(15)
N1 C1 N3 O3 -3.0(2)
C2 C1 N3 O2 -4.4(2)
N1 C1 N3 O2 177.31(13)
O4 C7 C8 O5 -0.20(18)
C12 C7 C8 O5 179.19(12)
O4 C7 C8 C9 179.82(12)
C12 C7 C8 C9 -0.79(19)
O5 C8 C9 O6 1.44(19)
C7 C8 C9 O6 -178.58(12)
O5 C8 C9 C10 -178.66(13)
C7 C8 C9 C10 1.3(2)
O6 C9 C10 C11 178.94(14)
C8 C9 C10 C11 -0.9(2)
C9 C10 C11 C12 0.1(2)
O4 C7 C12 C11 179.24(14)
C8 C7 C12 C11 -0.1(2)
C10 C11 C12 C7 0.5(2)
